data_2103779
loop_
_publ_author_name
'Wolf, W. M.'

_publ_section_title
;
 X-ray investigations of sulfur-containing fungicides. III.
 Intramolecular forces governing the conformation of a novel
 orthorhombic polymorph of benzoylmethyl phenyl sulfone, benzoylmethyl
 4-chlorophenyl sulfone and benzoylphenylmethyl phenyl sulfone
;
_journal_issue 6
_journal_name_full 'Acta Crystallographica Section B'
_journal_page_first 806
_journal_page_last 814
_journal_paper_doi 10.1107/S0108768101016238
_journal_volume 57
_journal_year 2001
_chemical_formula_sum 'C14 H11 Cl O3 S'
_chemical_formula_weight 294.74
_chemical_name_systematic
;
 benzoylmethyl 4-chlorophenyl sulfone
;
_space_group_IT_number 61
_symmetry_cell_setting orthorhombic
_symmetry_space_group_name_Hall '-P 2ac 2ab'
_symmetry_space_group_name_H-M 'P b c a'
_audit_creation_method 'SHELXL97 (Sheldrick, 97a)'
_cell_angle_alpha 90.00
_cell_angle_beta 90.00
_cell_angle_gamma 90.00
_cell_formula_units_Z 8
_cell_length_a 13.4690(10)
_cell_length_b 7.45800(10)
_cell_length_c 26.656(2)
_cell_measurement_reflns_used 60
_cell_measurement_temperature 290(2)
_cell_measurement_theta_max 18
_cell_measurement_theta_min 6
_cell_volume 2677.6(3)
_computing_cell_refinement 'KM-4 (Kuma Diffraction, 1991)'
_computing_data_collection 'KM-4 (Kuma Diffraction, 1991)'
_computing_data_reduction 'Dataproc 9.0 (Ga\/ldecki et al., 1995)'
_computing_molecular_graphics 'XP (Siemens, 1990)'
_computing_publication_material 'SHELXL97 (Sheldrick, 1997a)'
_computing_structure_refinement 'SHELXL97 (Sheldrick, 1997a)'
_computing_structure_solution 'SHELXS97 (Sheldrick, 1997b)'
_diffrn_ambient_temperature 290(2)
_diffrn_measured_fraction_theta_full .721
_diffrn_measured_fraction_theta_max .721
_diffrn_measurement_device_type 'Kuma Diffraction KM-4'
_diffrn_measurement_method \w--2\q
_diffrn_radiation_monochromator graphite
_diffrn_radiation_source 'fine-focus sealed tube'
_diffrn_radiation_type CuK\a
_diffrn_radiation_wavelength 1.54178
_diffrn_reflns_av_R_equivalents .0546
_diffrn_reflns_av_sigmaI/netI .0361
_diffrn_reflns_limit_h_max 16
_diffrn_reflns_limit_h_min -1
_diffrn_reflns_limit_k_max 1
_diffrn_reflns_limit_k_min -9
_diffrn_reflns_limit_l_max 33
_diffrn_reflns_limit_l_min -1
_diffrn_reflns_number 3067
_diffrn_reflns_theta_full 74.99
_diffrn_reflns_theta_max 74.99
_diffrn_reflns_theta_min 3.32
_diffrn_standards_decay_% 20
_diffrn_standards_interval_count 100
_diffrn_standards_number 3
_exptl_absorpt_coefficient_mu 4.000
_exptl_absorpt_correction_T_max .987
_exptl_absorpt_correction_T_min .514
_exptl_absorpt_correction_type psi-scan
_exptl_absorpt_process_details 'XEMP (Siemens, 1991)'
_exptl_crystal_colour colourless
_exptl_crystal_density_diffrn 1.462
_exptl_crystal_density_method 'not measured'
_exptl_crystal_description needle
_exptl_crystal_F_000 1216
_exptl_crystal_size_max .50
_exptl_crystal_size_mid .20
_exptl_crystal_size_min .15
_refine_diff_density_max .334
_refine_diff_density_min -.336
_refine_ls_extinction_coef .0031(6)
_refine_ls_extinction_method 'SHELXL97 (Sheldrick, 97a)'
_refine_ls_goodness_of_fit_ref 1.051
_refine_ls_hydrogen_treatment refall
_refine_ls_matrix_type full
_refine_ls_number_parameters 217
_refine_ls_number_reflns 2274
_refine_ls_number_restraints 0
_refine_ls_restrained_S_all 1.051
_refine_ls_R_factor_all .0751
_refine_ls_R_factor_gt .0636
_refine_ls_shift/su_max .011
_refine_ls_shift/su_mean .001
_refine_ls_structure_factor_coef Fsqd
_refine_ls_weighting_details 'w=1/[\s^2^(Fo^2^)+(0.1429P)^2^+0.2720P] where P=(Fo^2^+2Fc^2^)/3'
_refine_ls_weighting_scheme calc
_refine_ls_wR_factor_ref .1976
_reflns_number_gt 1761
_reflns_number_total 2274
_reflns_threshold_expression >2sigma(I)
_cod_data_source_file os0077.cif
_cod_data_source_block II
_cod_original_cell_volume 2677.6(5)
_cod_database_code 2103779

loop_
_symmetry_equiv_pos_as_xyz
'x, y, z'
'-x+1/2, -y, z+1/2'
'-x, y+1/2, -z+1/2'
'x+1/2, -y+1/2, -z'
'-x, -y, -z'
'x-1/2, y, -z-1/2'
'x, -y-1/2, z-1/2'
'-x-1/2, y-1/2, z'

loop_
_atom_site_label
_atom_site_fract_x
_atom_site_fract_y
_atom_site_fract_z
_atom_site_U_iso_or_equiv
_atom_site_adp_type
_atom_site_calc_flag
_atom_site_occupancy
_atom_site_type_symbol
S .89767(6) .16997(13) .27403(3) .0610(3) Uani d 1 S
Cl .70572(10) -.0456(2) .07047(4) .1005(5) Uani d 1 Cl
O1 1.00088(18) .1996(4) .26575(10) .0736(7) Uani d 1 O
O2 .83895(19) .3126(4) .29542(11) .0768(8) Uani d 1 O
O3 .9554(2) .1320(4) .37933(10) .0780(8) Uani d 1 O
C1 .8831(3) -.0268(6) .31064(13) .0627(8) Uani d 1 C
C2 .9166(2) -.0061(6) .36464(13) .0631(8) Uani d 1 C
H1 .813(2) -.067(4) .3102(12) .047(8) Uiso d 1 H
H2 .925(3) -.120(7) .2946(17) .083(13) Uiso d 1 H
C3 .9010(2) -.1633(5) .39785(13) .0647(9) Uani d 1 C
C4 .8667(3) -.3268(6) .38052(15) .0708(10) Uani d 1 C
H4 .856(3) -.338(6) .3457(17) .080(12) Uiso d 1 H
C5 .8553(4) -.4697(7) .4130(2) .0840(12) Uani d 1 C
H5 .843(3) -.577(7) .4000(18) .082(13) Uiso d 1 H
C6 .8777(5) -.4475(9) .4633(2) .1022(17) Uani d 1 C
H6 .861(4) -.541(8) .484(2) .109(18) Uiso d 1 H
C7 .9118(5) -.2864(9) .48067(18) .1105(18) Uani d 1 C
H7 .920(4) -.264(9) .520(2) .127(19) Uiso d 1 H
C8 .9231(4) -.1451(8) .44844(16) .0891(13) Uani d 1 C
H8 .943(4) -.033(8) .4573(19) .093(15) Uiso d 1 H
C9 .8433(2) .1068(5) .21634(12) .0607(8) Uani d 1 C
C10 .7416(3) .1196(6) .21055(13) .0637(8) Uani d 1 C
H10 .701(3) .164(6) .2366(16) .076(12) Uiso d 1 H
C11 .6992(3) .0740(6) .16534(15) .0710(10) Uani d 1 C
H11 .626(3) .082(5) .1612(14) .062(9) Uiso d 1 H
C12 .7602(3) .0134(6) .12689(13) .0719(10) Uani d 1 C
C13 .8615(3) .0000(7) .13253(15) .0774(11) Uani d 1 C
H13 .900(3) -.038(6) .1028(19) .085(13) Uiso d 1 H
C14 .9036(3) .0469(6) .17766(14) .0684(10) Uani d 1 C
H14 .969(3) .051(5) .1824(12) .051(8) Uiso d 1 H

loop_
_atom_site_aniso_label
_atom_site_aniso_U_11
_atom_site_aniso_U_22
_atom_site_aniso_U_33
_atom_site_aniso_U_12
_atom_site_aniso_U_13
_atom_site_aniso_U_23
S .0554(5) .0605(6) .0670(5) .0008(3) .0009(3) .0025(4)
Cl .1150(9) .1147(11) .0716(6) .0048(7) -.0179(5) -.0043(6)
O1 .0583(13) .0815(19) .0812(14) -.0090(13) -.0012(11) .0062(14)
O2 .0779(16) .0662(17) .0864(16) .0181(13) -.0036(13) -.0083(14)
O3 .0906(18) .0668(17) .0768(15) -.0136(14) -.0092(13) -.0071(14)
C1 .0600(17) .066(2) .0625(16) -.0039(16) .0022(14) .0007(17)
C2 .0560(15) .068(2) .0654(16) .0014(16) .0021(13) -.0014(18)
C3 .0604(17) .069(2) .0642(17) .0068(15) .0029(13) .0008(17)
C4 .0698(19) .071(3) .0714(19) -.0016(18) .0018(16) -.002(2)
C5 .091(3) .065(3) .096(3) .002(2) .013(2) .005(3)
C6 .129(4) .090(4) .087(3) .010(3) .021(3) .029(3)
C7 .172(6) .095(4) .065(2) .003(4) .000(3) .007(3)
C8 .120(4) .083(3) .064(2) -.002(3) -.003(2) -.004(2)
C9 .0546(15) .065(2) .0625(16) -.0003(16) .0015(12) .0077(16)
C10 .0597(17) .064(2) .0673(17) .0033(16) .0032(14) .0008(18)
C11 .0587(18) .077(3) .077(2) .0011(17) -.0038(15) .006(2)
C12 .077(2) .076(3) .0627(17) .0014(19) -.0044(16) .0084(18)
C13 .079(2) .089(3) .0644(18) .007(2) .0099(16) .005(2)
C14 .0560(18) .079(3) .0700(18) .0055(16) .0053(14) .0094(19)

loop_
_atom_type_symbol
_atom_type_description
_atom_type_scat_dispersion_real
_atom_type_scat_dispersion_imag
_atom_type_scat_source
C C .0181 .0091 'International Tables Vol C Tables 4.2.6.8 and 6.1.1.4'
H H .0000 .0000 'International Tables Vol C Tables 4.2.6.8 and 6.1.1.4'
O O .0492 .0322 'International Tables Vol C Tables 4.2.6.8 and 6.1.1.4'
Cl Cl .3639 .7018 'International Tables Vol C Tables 4.2.6.8 and 6.1.1.4'
S S .3331 .5567 'International Tables Vol C Tables 4.2.6.8 and 6.1.1.4'

loop_
_geom_angle_atom_site_label_1
_geom_angle_atom_site_label_2
_geom_angle_atom_site_label_3
_geom_angle
_geom_angle_publ_flag
O1 S O2 118.79(18) y
O1 S C9 108.12(16) y
O2 S C9 108.27(17) y
O1 S C1 108.77(17) y
O2 S C1 109.37(18) y
C9 S C1 102.25(18) y
C2 C1 S 113.9(3) y
O3 C2 C3 122.4(3) y
O3 C2 C1 121.2(3) y
C3 C2 C1 116.3(3) y
C4 C3 C8 118.8(4) n
C4 C3 C2 123.0(3) n
C8 C3 C2 118.2(4) n
C5 C4 C3 120.5(4) n
C4 C5 C6 119.4(5) n
C7 C6 C5 120.4(5) n
C6 C7 C8 120.1(5) n
C7 C8 C3 120.7(5) n
C10 C9 C14 121.3(3) n
C10 C9 S 119.3(3) n
C14 C9 S 119.4(3) n
C11 C10 C9 119.5(3) n
C10 C11 C12 118.7(3) n
C13 C12 C11 122.0(4) n
C13 C12 Cl 119.8(3) n
C11 C12 Cl 118.2(3) n
C14 C13 C12 119.1(4) n
C13 C14 C9 119.4(3) n
C2 C1 H1 109.1(18) n
S C1 H1 110.3(19) n
C2 C1 H2 108(3) n
S C1 H2 106(3) n
H1 C1 H2 109(3) n
C5 C4 H4 122(3) n
C3 C4 H4 117(3) n
C4 C5 H5 118(3) n
C6 C5 H5 122(3) n
C7 C6 H6 123(4) n
C5 C6 H6 116(4) n
C6 C7 H7 120(4) n
C8 C7 H7 119(4) n
C7 C8 H8 125(3) n
C3 C8 H8 114(3) n
C11 C10 H10 119(2) n
C9 C10 H10 121(2) n
C10 C11 H11 120(2) n
C12 C11 H11 122(2) n
C14 C13 H13 124(3) n
C12 C13 H13 117(3) n
C13 C14 H14 123(2) n
C9 C14 H14 118(2) n

loop_
_geom_bond_atom_site_label_1
_geom_bond_atom_site_label_2
_geom_bond_distance
_geom_bond_publ_flag
S O1 1.425(2) y
S O2 1.443(3) y
S C9 1.767(3) y
S C1 1.773(4) y
O3 C2 1.219(5) y
C1 C2 1.517(5) y
C2 C3 1.484(5) y
C3 C4 1.384(6) y
C3 C8 1.387(5) y
C4 C5 1.381(6) y
C5 C6 1.385(8) y
C6 C7 1.367(9) y
C7 C8 1.368(8) y
C9 C10 1.382(5) y
C9 C14 1.386(5) y
C10 C11 1.376(5) y
C11 C12 1.389(6) y
C12 C13 1.376(6) y
C13 C14 1.375(6) y
Cl C12 1.730(4) y
C1 H1 .99(3) n
C1 H2 1.00(5) n
C4 H4 .94(4) n
C5 H5 .89(5) n
C6 H6 .92(6) n
C7 H7 1.06(6) n
C8 H8 .91(6) n
C10 H10 .94(4) n
C11 H11 .99(4) n
C13 H13 .99(5) n
C14 H14 .89(3) n

loop_
_geom_torsion_atom_site_label_1
_geom_torsion_atom_site_label_2
_geom_torsion_atom_site_label_3
_geom_torsion_atom_site_label_4
_geom_torsion
_geom_torsion_publ_flag
O1 S C1 C2 70.4(3) y
O2 S C1 C2 -60.8(3) y
C9 S C1 C2 -175.4(3) y
S C1 C2 O3 -4.1(5) y
S C1 C2 C3 176.7(2) y
O3 C2 C3 C4 -173.1(4) y
C1 C2 C3 C4 6.0(5) n
O3 C2 C3 C8 6.1(5) n
C1 C2 C3 C8 -174.8(4) n
C8 C3 C4 C5 -.5(6) n
C2 C3 C4 C5 178.7(4) n
C3 C4 C5 C6 .7(7) n
C4 C5 C6 C7 -.7(8) n
C5 C6 C7 C8 .7(9) n
C6 C7 C8 C3 -.5(9) n
C4 C3 C8 C7 .4(7) n
C2 C3 C8 C7 -178.8(5) n
O1 S C9 C10 -161.7(3) n
O2 S C9 C10 -31.8(4) n
C1 S C9 C10 83.6(3) n
O1 S C9 C14 17.7(4) n
O2 S C9 C14 147.6(3) n
C1 S C9 C14 -97.0(3) n
C14 C9 C10 C11 -.7(6) n
S C9 C10 C11 178.7(3) n
C9 C10 C11 C12 1.0(6) n
C10 C11 C12 C13 -.9(7) n
C10 C11 C12 Cl 179.4(3) n
C11 C12 C13 C14 .4(7) n
Cl C12 C13 C14 -179.8(4) n
C12 C13 C14 C9 -.1(7) n
C10 C9 C14 C13 .3(6) n
S C9 C14 C13 -179.1(3) n

loop_
_cod_related_entry_id
_cod_related_entry_database
_cod_related_entry_code
1 ChemSpider 207621
